data_4505538
loop_
_publ_author_name
'Leitch, Alicea A.'
'Mansour, Aya'
'Stobo, Kimberly A.'
'Korobkov, Ilia'
'Brusso, Jaclyn L.'

_publ_section_title
;
 Functionalized Tetrathienoanthracene: Enhancing \p--\p Interactions
 Through Expansion of the \p-Conjugated Framework
;
_journal_issue 3
_journal_name_full 'Crystal Growth &amp; Design'
_journal_page_first 1416
_journal_paper_doi 10.1021/cg201521w
_journal_volume 12
_journal_year 2012
_chemical_formula_sum 'C31 H33 S4'
_chemical_formula_weight 533.81
_chemical_name_systematic
; 
 ? 
;
_space_group_IT_number 14
_symmetry_cell_setting monoclinic
_symmetry_space_group_name_Hall '-P 2yn'
_symmetry_space_group_name_H-M 'P 1 21/n 1'
_atom_sites_solution_hydrogens geom
_atom_sites_solution_primary direct
_atom_sites_solution_secondary difmap
_audit_creation_method SHELXL-97
_cell_angle_alpha 90.00
_cell_angle_beta 95.154(3)
_cell_angle_gamma 90.00
_cell_formula_units_Z 4
_cell_length_a 5.9663(6)
_cell_length_b 25.007(3)
_cell_length_c 18.1843(15)
_cell_measurement_reflns_used 3548
_cell_measurement_temperature 200(2)
_cell_measurement_theta_max 20.84
_cell_measurement_theta_min 2.25
_cell_volume 2702.1(5)
_computing_cell_refinement 'APEX II, Bruker (2009)'
_computing_data_collection 'APEX II, Bruker (2009)'
_computing_data_reduction 'XPREP, Bruker (2009)'
_computing_molecular_graphics 'SHELXTL, Bruker (2004)'
_computing_publication_material 'SHELXTL, Bruker (2004)'
_computing_structure_refinement 'SHELXL-97 (Sheldrick, 2008)'
_computing_structure_solution 'SHELXS-97 (Sheldrick, 2008)'
_diffrn_ambient_temperature 200(2)
_diffrn_measured_fraction_theta_full 0.992
_diffrn_measured_fraction_theta_max 0.992
_diffrn_measurement_device_type 'Bruker APEX-II CCD'
_diffrn_measurement_method '\f and \w scans'
_diffrn_radiation_monochromator graphite
_diffrn_radiation_source 'fine-focus sealed tube'
_diffrn_radiation_type MoK\a
_diffrn_radiation_wavelength 0.71073
_diffrn_reflns_av_R_equivalents 0.0540
_diffrn_reflns_av_sigmaI/netI 0.0377
_diffrn_reflns_limit_h_max 5
_diffrn_reflns_limit_h_min -5
_diffrn_reflns_limit_k_max 22
_diffrn_reflns_limit_k_min -22
_diffrn_reflns_limit_l_max 15
_diffrn_reflns_limit_l_min -16
_diffrn_reflns_number 13041
_diffrn_reflns_theta_full 18.85
_diffrn_reflns_theta_max 18.85
_diffrn_reflns_theta_min 1.63
_exptl_absorpt_coefficient_mu 0.371
_exptl_absorpt_correction_T_max 0.9926
_exptl_absorpt_correction_T_min 0.9534
_exptl_absorpt_correction_type multi-scan
_exptl_absorpt_process_details 'SADABS, Bruker (2003)'
_exptl_crystal_colour orange
_exptl_crystal_density_diffrn 1.312
_exptl_crystal_density_meas ?
_exptl_crystal_density_method 'not measured'
_exptl_crystal_description needle
_exptl_crystal_F_000 1132
_exptl_crystal_size_max 0.13
_exptl_crystal_size_mid 0.02
_exptl_crystal_size_min 0.02
_refine_diff_density_max 0.220
_refine_diff_density_min -0.178
_refine_diff_density_rms 0.040
_refine_ls_extinction_method none
_refine_ls_goodness_of_fit_ref 1.009
_refine_ls_hydrogen_treatment constr
_refine_ls_matrix_type full
_refine_ls_number_parameters 334
_refine_ls_number_reflns 2119
_refine_ls_number_restraints 12
_refine_ls_restrained_S_all 1.015
_refine_ls_R_factor_all 0.0807
_refine_ls_R_factor_gt 0.0494
_refine_ls_shift/su_max 0.001
_refine_ls_shift/su_mean 0.000
_refine_ls_structure_factor_coef Fsqd
_refine_ls_weighting_details 'calc w=1/[\s^2^(Fo^2^)+(0.0813P)^2^+2.0079P] where P=(Fo^2^+2Fc^2^)/3'
_refine_ls_weighting_scheme calc
_refine_ls_wR_factor_gt 0.1217
_refine_ls_wR_factor_ref 0.1419
_reflns_number_gt 1511
_reflns_number_total 2119
_reflns_threshold_expression >2sigma(I)
_cod_data_source_file cg201521w_si_001.cif
_cod_data_source_block jb002
_cod_depositor_comments
;
The following automatic conversions were performed:

'_symmetry_cell_setting' value 'Monoclinic' changed to 'monoclinic'
according to /home/saulius/struct/CIF-dictionaries/cif_core.dic
dictionary named 'cif_core.dic' version 2.4.1 from 2010-06-29.

Automatic conversion script
Id: cif_fix_values 1715 2011-07-08 13:25:40Z adriana 

The following automatic conversions were performed:

'_exptl_crystal_density_meas' value 'n/a' was changed to '?' - the
value is perceived as not measured.

Automatic conversion script
Id: cif_fix_values 3008 2015-01-20 13:52:24Z robertas 
;
_cod_original_cell_volume 2702.1(4)
_cod_original_sg_symbol_H-M P2(1)/n
_cod_database_code 4505538

loop_
_symmetry_equiv_pos_as_xyz
'x, y, z'
'-x+1/2, y+1/2, -z+1/2'
'-x, -y, -z'
'x-1/2, -y-1/2, z-1/2'

loop_
_atom_site_label
_atom_site_type_symbol
_atom_site_fract_x
_atom_site_fract_y
_atom_site_fract_z
_atom_site_U_iso_or_equiv
_atom_site_adp_type
_atom_site_occupancy
_atom_site_symmetry_multiplicity
_atom_site_calc_flag
_atom_site_refinement_flags
_atom_site_disorder_assembly
_atom_site_disorder_group
S1 S -0.3383(3) -0.04131(7) 0.79206(9) 0.0787(7) Uani 1 1 d . . .
S2 S 0.1742(3) -0.01857(7) 0.63607(10) 0.0846(7) Uani 1 1 d . . .
S3 S -0.0036(3) 0.11333(7) 1.04466(9) 0.0875(7) Uani 1 1 d . . .
S4 S 0.5470(4) 0.19017(8) 0.94603(12) 0.1097(9) Uani 1 1 d . . .
C1 C -0.5768(19) -0.0338(3) 0.9431(5) 0.074(2) Uani 1 1 d . . .
H1A H -0.6311 -0.0567 0.9038 0.089 Uiso 1 1 calc R . .
C2 C -0.3934(18) -0.0021(4) 0.9337(4) 0.074(2) Uani 1 1 d . . .
C3 C -0.2708(16) -0.0012(3) 0.8685(4) 0.0701(19) Uani 1 1 d . . .
C4 C -0.0826(15) 0.0287(3) 0.8608(4) 0.0688(19) Uani 1 1 d . . .
C5 C -0.0091(14) 0.0651(3) 0.9198(4) 0.0711(19) Uani 1 1 d . . .
C6 C -0.1230(15) 0.0666(3) 0.9831(4) 0.070(2) Uani 1 1 d . . .
C7 C -0.3129(15) 0.0341(3) 0.9924(5) 0.0711(19) Uani 1 1 d . . .
C8 C 0.0071(12) 0.0197(3) 0.7925(4) 0.0723(19) Uani 1 1 d . . .
H8A H 0.1364 0.0376 0.7778 0.087 Uiso 1 1 calc R . .
C9 C -0.1107(11) -0.0172(3) 0.7500(4) 0.0725(19) Uani 1 1 d . . .
C10 C -0.0647(11) -0.0362(3) 0.6775(4) 0.0754(19) Uani 1 1 d . . .
C11 C -0.1909(12) -0.0696(3) 0.6326(4) 0.086(2) Uani 1 1 d . . .
H11A H -0.3311 -0.0836 0.6446 0.103 Uiso 1 1 calc R . .
C12 C -0.0945(14) -0.0821(3) 0.5654(4) 0.085(2) Uani 1 1 d . . .
H12A H -0.1625 -0.1055 0.5288 0.102 Uiso 1 1 calc R . .
C13 C 0.1034(13) -0.0570(3) 0.5595(3) 0.0734(18) Uani 1 1 d . . .
C14 C 0.2537(11) -0.0598(3) 0.4980(4) 0.084(2) Uani 1 1 d . . .
H14A H 0.2550 -0.0243 0.4740 0.101 Uiso 1 1 calc R . .
H14B H 0.4089 -0.0673 0.5195 0.101 Uiso 1 1 calc R . .
C15 C 0.1902(11) -0.1009(3) 0.4400(4) 0.083(2) Uani 1 1 d . . .
H15A H 0.0351 -0.0937 0.4183 0.100 Uiso 1 1 calc R . .
H15B H 0.1906 -0.1366 0.4636 0.100 Uiso 1 1 calc R . .
C16 C 0.3481(12) -0.1021(3) 0.3780(4) 0.092(2) Uani 1 1 d . . .
H16A H 0.3519 -0.0661 0.3556 0.110 Uiso 1 1 calc R . .
H16B H 0.5022 -0.1106 0.3996 0.110 Uiso 1 1 calc R . .
C17 C 0.2800(14) -0.1422(4) 0.3181(5) 0.132(3) Uani 1 1 d . . .
H17A H 0.2911 -0.1786 0.3395 0.159 Uiso 1 1 calc R . .
H17B H 0.1208 -0.1360 0.3000 0.159 Uiso 1 1 calc R . .
C18 C 0.4225(17) -0.1395(4) 0.2537(5) 0.145(4) Uani 1 1 d . . .
H18A H 0.3565 -0.1633 0.2140 0.174 Uiso 1 1 calc R . .
H18B H 0.4188 -0.1025 0.2342 0.174 Uiso 1 1 calc R . .
C19 C 0.646(2) -0.1544(4) 0.2721(5) 0.161(4) Uani 1 1 d . . .
H19A H 0.7308 -0.1508 0.2287 0.241 Uiso 1 1 calc R . .
H19B H 0.6516 -0.1916 0.2890 0.241 Uiso 1 1 calc R . .
H19C H 0.7124 -0.1311 0.3117 0.241 Uiso 1 1 calc R . .
C20 C 0.1727(15) 0.1008(3) 0.9228(4) 0.078(2) Uani 1 1 d . . .
H20A H 0.2697 0.1041 0.8844 0.093 Uiso 1 1 calc R . .
C21 C 0.1963(14) 0.1297(3) 0.9851(4) 0.082(2) Uani 1 1 d . . .
C22 C 0.3562(15) 0.1709(3) 1.0076(4) 0.093(2) Uani 1 1 d . . .
C23 C 0.393(2) 0.2020(5) 1.0692(5) 0.128(3) Uani 1 1 d . . .
H23A H 0.3090 0.1983 1.1108 0.154 Uiso 1 1 calc R . .
C24 C 0.567(2) 0.2399(4) 1.0662(7) 0.137(4) Uani 1 1 d . . .
H24A H 0.6090 0.2645 1.1048 0.164 Uiso 1 1 calc R . .
C25 C 0.664(2) 0.2376(4) 1.0038(7) 0.114(3) Uani 1 1 d . . .
C26 C 0.858(2) 0.2702(4) 0.9853(8) 0.152(4) Uani 1 1 d . . .
H26A H 0.8318 0.3077 1.0000 0.182 Uiso 1 1 calc R . .
H26B H 0.9940 0.2574 1.0152 0.182 Uiso 1 1 calc R . .
C27 C 0.9037(18) 0.2697(4) 0.9059(8) 0.151(4) Uani 1 1 d . . .
H27A H 0.9325 0.2321 0.8927 0.182 Uiso 1 1 calc R . .
H27B H 0.7627 0.2806 0.8769 0.182 Uiso 1 1 calc R . .
C28 C 1.086(2) 0.3020(4) 0.8796(10) 0.173(6) Uani 1 1 d . B .
H28A H 1.0624 0.3396 0.8943 0.208 Uiso 1 1 calc R . .
H28B H 1.2293 0.2900 0.9061 0.208 Uiso 1 1 calc R . .
C29 C 1.113(2) 0.3015(6) 0.8024(11) 0.238(9) Uani 1 1 d D . .
H29A H 0.9577 0.3025 0.7784 0.286 Uiso 0.50 1 calc PR A 1
H29B H 1.1697 0.2651 0.7931 0.286 Uiso 0.50 1 calc PR A 1
H29C H 0.9900 0.3207 0.7735 0.286 Uiso 0.50 1 d PR A 2
H29D H 1.1214 0.2645 0.7834 0.286 Uiso 0.50 1 d PR A 2
C30 C 1.247(5) 0.3379(13) 0.754(2) 0.187(14) Uani 0.50 1 d PDU B 1
H30A H 1.1541 0.3450 0.7075 0.224 Uiso 0.50 1 calc PR B 1
H30B H 1.2722 0.3726 0.7802 0.224 Uiso 0.50 1 calc PR B 1
C31 C 1.469(4) 0.3163(10) 0.7369(13) 0.122(9) Uani 0.50 1 d PD B 1
H31A H 1.5371 0.3409 0.7034 0.182 Uiso 0.50 1 calc PR B 1
H31B H 1.4467 0.2813 0.7132 0.182 Uiso 0.50 1 calc PR B 1
H31C H 1.5676 0.3125 0.7826 0.182 Uiso 0.50 1 calc PR B 1
C30' C 1.328(3) 0.3311(10) 0.8016(9) 0.124(8) Uani 0.50 1 d PD B 2
H30C H 1.4563 0.3097 0.8238 0.148 Uiso 0.50 1 calc PR B 2
H30D H 1.3225 0.3655 0.8284 0.148 Uiso 0.50 1 calc PR B 2
C31' C 1.345(6) 0.3401(13) 0.7198(11) 0.127(10) Uani 0.50 1 d PDU B 2
H31D H 1.4850 0.3592 0.7127 0.190 Uiso 0.50 1 calc PR B 2
H31E H 1.2164 0.3614 0.6993 0.190 Uiso 0.50 1 calc PR B 2
H31F H 1.3448 0.3055 0.6944 0.190 Uiso 0.50 1 calc PR B 2

loop_
_atom_site_aniso_label
_atom_site_aniso_U_11
_atom_site_aniso_U_22
_atom_site_aniso_U_33
_atom_site_aniso_U_23
_atom_site_aniso_U_13
_atom_site_aniso_U_12
S1 0.0998(14) 0.0877(13) 0.0481(11) -0.0143(9) 0.0039(10) 0.0285(11)
S2 0.0931(14) 0.0901(14) 0.0693(13) -0.0169(10) 0.0006(11) 0.0004(11)
S3 0.1253(16) 0.0795(13) 0.0544(12) -0.0189(10) -0.0109(11) 0.0481(11)
S4 0.1368(19) 0.0849(15) 0.1003(17) -0.0274(12) -0.0286(15) 0.0258(13)
C1 0.094(6) 0.073(6) 0.052(7) -0.016(4) -0.013(5) 0.044(6)
C2 0.099(7) 0.069(5) 0.050(7) -0.011(5) -0.013(5) 0.051(5)
C3 0.093(6) 0.070(5) 0.046(6) -0.012(4) -0.004(5) 0.043(5)
C4 0.094(6) 0.066(5) 0.044(6) -0.008(5) -0.008(5) 0.036(5)
C5 0.093(6) 0.060(5) 0.055(6) -0.006(5) -0.020(5) 0.038(5)
C6 0.102(6) 0.070(5) 0.039(5) -0.004(4) 0.003(5) 0.050(5)
C7 0.096(6) 0.066(6) 0.049(6) -0.004(5) -0.004(7) 0.049(5)
C8 0.089(5) 0.077(5) 0.051(5) -0.010(4) 0.003(5) 0.029(4)
C9 0.089(5) 0.080(5) 0.047(5) -0.014(4) -0.001(4) 0.032(4)
C10 0.077(5) 0.088(5) 0.061(5) -0.014(4) 0.003(4) 0.012(4)
C11 0.083(5) 0.120(6) 0.057(5) -0.022(5) 0.022(4) -0.005(5)
C12 0.084(6) 0.099(6) 0.071(6) -0.021(4) 0.010(4) -0.010(5)
C13 0.078(5) 0.086(5) 0.058(5) -0.010(4) 0.013(4) 0.010(4)
C14 0.086(5) 0.090(5) 0.077(5) -0.012(4) 0.005(5) -0.002(4)
C15 0.096(5) 0.087(5) 0.068(5) -0.005(4) 0.013(4) 0.003(4)
C16 0.104(6) 0.105(6) 0.071(5) 0.000(4) 0.028(5) 0.013(5)
C17 0.136(7) 0.181(9) 0.087(6) -0.053(6) 0.043(6) -0.011(6)
C18 0.145(9) 0.200(10) 0.092(7) -0.014(6) 0.018(7) 0.062(8)
C19 0.184(11) 0.190(10) 0.112(8) 0.019(7) 0.033(7) 0.053(9)
C20 0.110(7) 0.068(5) 0.052(5) -0.019(4) -0.011(4) 0.043(5)
C21 0.123(7) 0.058(5) 0.061(6) -0.010(5) -0.021(5) 0.043(5)
C22 0.133(7) 0.087(6) 0.057(5) -0.011(5) 0.000(5) 0.049(5)
C23 0.178(10) 0.123(8) 0.079(7) -0.036(7) -0.013(6) 0.036(7)
C24 0.188(12) 0.102(8) 0.111(9) -0.044(7) -0.044(9) 0.037(8)
C25 0.135(9) 0.081(7) 0.116(8) -0.026(6) -0.048(7) 0.025(6)
C26 0.170(12) 0.094(8) 0.178(13) -0.048(8) -0.060(10) 0.030(8)
C27 0.104(8) 0.134(9) 0.211(13) -0.033(9) -0.013(8) 0.009(7)
C28 0.093(8) 0.088(7) 0.33(2) -0.043(10) -0.017(10) 0.009(6)
C29 0.209(15) 0.204(15) 0.33(2) -0.093(14) 0.168(16) -0.104(11)
C30 0.18(3) 0.17(2) 0.20(3) -0.02(3) 0.00(3) 0.00(2)
C31 0.16(2) 0.13(2) 0.074(15) 0.028(12) -0.006(15) -0.011(14)
C30' 0.15(2) 0.121(15) 0.094(16) 0.008(13) -0.036(14) -0.009(14)
C31' 0.19(3) 0.114(18) 0.079(17) 0.031(13) 0.015(17) -0.068(17)

loop_
_atom_type_symbol
_atom_type_description
_atom_type_scat_dispersion_real
_atom_type_scat_dispersion_imag
_atom_type_scat_source
C C 0.0033 0.0016 'International Tables Vol C Tables 4.2.6.8 and 6.1.1.4'
H H 0.0000 0.0000 'International Tables Vol C Tables 4.2.6.8 and 6.1.1.4'
S S 0.1246 0.1234 'International Tables Vol C Tables 4.2.6.8 and 6.1.1.4'

loop_
_geom_angle_atom_site_label_1
_geom_angle_atom_site_label_2
_geom_angle_atom_site_label_3
_geom_angle
_geom_angle_site_symmetry_1
_geom_angle_site_symmetry_3
C9 S1 C3 91.0(4) . .
C13 S2 C10 93.3(4) . .
C6 S3 C21 91.3(4) . .
C25 S4 C22 93.0(6) . .
C2 C1 C7 123.2(7) . 3_457
C1 C2 C3 125.2(9) . .
C1 C2 C7 118.9(8) . .
C3 C2 C7 115.8(11) . .
C4 C3 C2 124.8(7) . .
C4 C3 S1 111.7(6) . .
C2 C3 S1 123.4(8) . .
C3 C4 C8 112.4(7) . .
C3 C4 C5 117.8(7) . .
C8 C4 C5 129.8(10) . .
C6 C5 C20 112.6(7) . .
C6 C5 C4 119.7(8) . .
C20 C5 C4 127.8(9) . .
C5 C6 C7 122.5(7) . .
C5 C6 S3 110.6(7) . .
C7 C6 S3 126.8(6) . .
C1 C7 C6 123.0(9) 3_457 .
C1 C7 C2 117.8(9) 3_457 .
C6 C7 C2 119.2(10) . .
C9 C8 C4 113.0(7) . .
C8 C9 C10 127.5(7) . .
C8 C9 S1 111.9(5) . .
C10 C9 S1 120.5(6) . .
C11 C10 C9 127.8(7) . .
C11 C10 S2 109.4(5) . .
C9 C10 S2 122.9(6) . .
C10 C11 C12 114.0(7) . .
C13 C12 C11 112.8(6) . .
C12 C13 C14 128.6(6) . .
C12 C13 S2 110.5(5) . .
C14 C13 S2 120.9(6) . .
C15 C14 C13 115.3(6) . .
C14 C15 C16 113.5(6) . .
C17 C16 C15 113.6(6) . .
C18 C17 C16 113.4(7) . .
C19 C18 C17 113.2(8) . .
C21 C20 C5 113.5(7) . .
C20 C21 C22 130.0(8) . .
C20 C21 S3 112.0(7) . .
C22 C21 S3 117.9(6) . .
C23 C22 C21 134.1(9) . .
C23 C22 S4 107.7(8) . .
C21 C22 S4 118.2(6) . .
C22 C23 C24 114.7(10) . .
C25 C24 C23 112.7(11) . .
C24 C25 C26 125.8(11) . .
C24 C25 S4 111.9(10) . .
C26 C25 S4 122.2(10) . .
C27 C26 C25 115.5(10) . .
C28 C27 C26 121.0(13) . .
C29 C28 C27 117.9(12) . .
C28 C29 C30' 100.4(15) . .
C28 C29 C30 132(2) . .
C30' C29 C30 37.1(17) . .
C31 C30 C29 115(2) . .
C29 C30' C31' 102.6(15) . .

loop_
_geom_bond_atom_site_label_1
_geom_bond_atom_site_label_2
_geom_bond_distance
_geom_bond_site_symmetry_2
S1 C9 1.726(7) .
S1 C3 1.732(7) .
S2 C13 1.713(7) .
S2 C10 1.728(7) .
S3 C6 1.726(7) .
S3 C21 1.730(8) .
S4 C25 1.694(9) .
S4 C22 1.735(8) .
C1 C2 1.375(9) .
C1 C7 1.395(10) 3_457
C2 C3 1.448(10) .
C2 C7 1.447(9) .
C3 C4 1.367(9) .
C4 C8 1.416(8) .
C4 C5 1.443(9) .
C5 C6 1.390(9) .
C5 C20 1.402(9) .
C6 C7 1.417(9) .
C7 C1 1.395(10) 3_457
C8 C9 1.357(8) .
C9 C10 1.451(9) .
C10 C11 1.349(8) .
C11 C12 1.432(8) .
C12 C13 1.350(8) .
C13 C14 1.496(8) .
C14 C15 1.498(8) .
C15 C16 1.533(8) .
C16 C17 1.509(9) .
C17 C18 1.510(10) .
C18 C19 1.395(10) .
C20 C21 1.342(9) .
C21 C22 1.439(11) .
C22 C23 1.364(11) .
C23 C24 1.408(13) .
C24 C25 1.321(12) .
C25 C26 1.477(14) .
C26 C27 1.493(13) .
C27 C28 1.469(14) .
C28 C29 1.428(17) .
C29 C30' 1.481(16) .
C29 C30 1.53(2) .
C30 C31 1.490(19) .
C30' C31' 1.517(18) .

loop_
_geom_torsion_atom_site_label_1
_geom_torsion_atom_site_label_2
_geom_torsion_atom_site_label_3
_geom_torsion_atom_site_label_4
_geom_torsion
_geom_torsion_site_symmetry_1
_geom_torsion_site_symmetry_4
C7 C1 C2 C3 178.7(5) 3_457 .
C7 C1 C2 C7 -1.7(10) 3_457 .
C1 C2 C3 C4 -176.9(6) . .
C7 C2 C3 C4 3.5(8) . .
C1 C2 C3 S1 -0.5(8) . .
C7 C2 C3 S1 179.8(4) . .
C9 S1 C3 C4 -0.1(5) . .
C9 S1 C3 C2 -176.8(5) . .
C2 C3 C4 C8 177.3(5) . .
S1 C3 C4 C8 0.6(7) . .
C2 C3 C4 C5 -4.6(9) . .
S1 C3 C4 C5 178.6(4) . .
C3 C4 C5 C6 3.1(8) . .
C8 C4 C5 C6 -179.2(5) . .
C3 C4 C5 C20 -177.5(6) . .
C8 C4 C5 C20 0.2(10) . .
C20 C5 C6 C7 179.8(5) . .
C4 C5 C6 C7 -0.7(8) . .
C20 C5 C6 S3 0.9(6) . .
C4 C5 C6 S3 -179.7(4) . .
C21 S3 C6 C5 -0.2(4) . .
C21 S3 C6 C7 -179.1(5) . .
C5 C6 C7 C1 177.4(5) . 3_457
S3 C6 C7 C1 -3.8(9) . 3_457
C5 C6 C7 C2 -0.4(8) . .
S3 C6 C7 C2 178.4(4) . .
C1 C2 C7 C1 1.6(9) . 3_457
C3 C2 C7 C1 -178.7(5) . 3_457
C1 C2 C7 C6 179.5(5) . .
C3 C2 C7 C6 -0.8(8) . .
C3 C4 C8 C9 -0.9(7) . .
C5 C4 C8 C9 -178.7(6) . .
C4 C8 C9 C10 -179.5(5) . .
C4 C8 C9 S1 0.9(7) . .
C3 S1 C9 C8 -0.5(5) . .
C3 S1 C9 C10 179.8(5) . .
C8 C9 C10 C11 -174.3(6) . .
S1 C9 C10 C11 5.4(9) . .
C8 C9 C10 S2 6.7(9) . .
S1 C9 C10 S2 -173.7(3) . .
C13 S2 C10 C11 -0.7(5) . .
C13 S2 C10 C9 178.5(5) . .
C9 C10 C11 C12 -178.0(6) . .
S2 C10 C11 C12 1.2(7) . .
C10 C11 C12 C13 -1.1(9) . .
C11 C12 C13 C14 179.9(6) . .
C11 C12 C13 S2 0.5(8) . .
C10 S2 C13 C12 0.1(5) . .
C10 S2 C13 C14 -179.4(5) . .
C12 C13 C14 C15 -8.2(10) . .
S2 C13 C14 C15 171.1(5) . .
C13 C14 C15 C16 179.7(5) . .
C14 C15 C16 C17 -178.0(6) . .
C15 C16 C17 C18 174.4(7) . .
C16 C17 C18 C19 66.1(12) . .
C6 C5 C20 C21 -1.3(7) . .
C4 C5 C20 C21 179.3(5) . .
C5 C20 C21 C22 -178.2(6) . .
C5 C20 C21 S3 1.1(7) . .
C6 S3 C21 C20 -0.5(5) . .
C6 S3 C21 C22 178.8(5) . .
C20 C21 C22 C23 -179.7(7) . .
S3 C21 C22 C23 1.1(11) . .
C20 C21 C22 S4 2.8(9) . .
S3 C21 C22 S4 -176.4(3) . .
C25 S4 C22 C23 -0.1(6) . .
C25 S4 C22 C21 178.1(5) . .
C21 C22 C23 C24 -177.1(8) . .
S4 C22 C23 C24 0.6(9) . .
C22 C23 C24 C25 -1.0(12) . .
C23 C24 C25 C26 -176.9(8) . .
C23 C24 C25 S4 0.9(11) . .
C22 S4 C25 C24 -0.5(7) . .
C22 S4 C25 C26 177.4(7) . .
C24 C25 C26 C27 -166.3(9) . .
S4 C25 C26 C27 16.1(12) . .
C25 C26 C27 C28 177.7(8) . .
C26 C27 C28 C29 -177.2(11) . .
C27 C28 C29 C30' -171.8(13) . .
C27 C28 C29 C30 165.3(18) . .
C28 C29 C30 C31 100(3) . .
C30' C29 C30 C31 61(3) . .
C28 C29 C30' C31' -171(2) . .
C30 C29 C30' C31' -19(3) . .
